data_9000149
loop_
_publ_author_name
'Peacor, D. R.'

_publ_section_title
;Refinement of the crystal structure of a pyroxene of formula
 M1M2(Si1.5Al0.5)O6
;
_journal_name_full 'American Mineralogist'
_journal_page_first 31
_journal_page_last 41
_journal_volume 52
_journal_year 1967
_chemical_formula_sum 'Al0.64 Ca0.98 Fe0.22 Mg0.57 Mn0.01 Na0.01 O6 Si1.5 Ti0.07'
_chemical_name_mineral Clinopyroxene
_space_group_IT_number 15
_symmetry_space_group_name_Hall '-C 2yc'
_symmetry_space_group_name_H-M 'C 1 2/c 1'
_cell_angle_alpha 90
_cell_angle_beta 105.90
_cell_angle_gamma 90
_cell_length_a 9.794
_cell_length_b 8.906
_cell_length_c 5.319
_cell_formula_units_Z 4
_cell_volume 446.202
_database_code_amcsd 0000153
_exptl_crystal_density_diffrn 3.348
_cod_original_formula_sum 'Mg.57 Fe.22 Al.64 Ti.07 (Ca.98 Mn.01 Na.01) Si1.5 O6'
_cod_database_code 9000149

loop_
_space_group_symop_operation_xyz
x,y,z
1/2+x,1/2+y,z
x,-y,1/2+z
1/2+x,1/2-y,1/2+z
-x,y,1/2-z
1/2-x,1/2+y,1/2-z
-x,-y,-z
1/2-x,1/2-y,-z

loop_
_atom_site_aniso_label
_atom_site_aniso_U_11
_atom_site_aniso_U_22
_atom_site_aniso_U_33
_atom_site_aniso_U_12
_atom_site_aniso_U_13
_atom_site_aniso_U_23
Mg1 0.00809 0.00402 0.00636 0.00000 -0.00195 0.00000
Fe1 0.00809 0.00402 0.00636 0.00000 -0.00195 0.00000
Al1 0.00809 0.00402 0.00636 0.00000 -0.00195 0.00000
Ti1 0.00809 0.00402 0.00636 0.00000 -0.00195 0.00000
Ca2 0.01079 0.00482 0.00782 0.00000 -0.00098 0.00000
Mn2 0.01079 0.00482 0.00782 0.00000 -0.00098 0.00000
Na2 0.01079 0.00482 0.00782 0.00000 -0.00098 0.00000
Si 0.00225 0.00241 0.00411 0.00000 -0.00024 0.00000
Al 0.00225 0.00241 0.00411 0.00000 -0.00024 0.00000
O1 0.00449 0.00402 0.00610 -0.00170 -0.00073 0.00115
O2 0.00809 0.00683 0.01074 -0.00297 -0.00317 0.00254
O3 0.00360 0.00763 0.00981 -0.00127 -0.00098 0.00162

loop_
_atom_site_label
_atom_site_fract_x
_atom_site_fract_y
_atom_site_fract_z
_atom_site_occupancy
Mg1 0.00000 0.09320 0.75000 0.57000
Fe1 0.00000 0.09320 0.75000 0.22000
Al1 0.00000 0.09320 0.75000 0.14000
Ti1 0.00000 0.09320 0.75000 0.07000
Ca2 0.00000 0.69570 0.75000 0.98000
Mn2 0.00000 0.69570 0.75000 0.01000
Na2 0.00000 0.69570 0.75000 0.01000
Si 0.21290 0.40720 0.77280 0.75000
Al 0.21290 0.40720 0.77280 0.25000
O1 0.38700 0.41220 0.86230 1.00000
O2 0.13790 0.24540 0.68110 1.00000
O3 0.14820 0.48110 0.00830 1.00000

loop_
_cod_related_entry_id
_cod_related_entry_database
_cod_related_entry_code
1 AMCSD 0000153
